data_7132591
loop_
_publ_author_name
'Tang, Yi'
'Zhang, Rulei'
'Dong, Yujie'
'Yu, Songcheng'
'Wu, Yongjun'
'Xiao, Yumei'
'Guo, Hongchao'

_publ_section_title
;
 4-Vinylbenzodioxinones as a new type of precursor for palladium-catalyzed
 (4+3) cycloaddition of azomethine imines.
;
_journal_issue 11
_journal_name_full 'Chemical communications (Cambridge, England)'
_journal_page_first 1436
_journal_page_last 1439
_journal_paper_doi 10.1039/d3cc06012h
_journal_volume 60
_journal_year 2024
_chemical_formula_sum 'C24 H20 Br3 N3 O3 S'
_chemical_formula_weight 670.22
_space_group_crystal_system triclinic
_space_group_IT_number 2
_space_group_name_Hall '-P 1'
_space_group_name_H-M_alt 'P -1'
_atom_sites_solution_hydrogens geom
_audit_creation_method SHELXL-2013
_audit_update_record
;
2023-06-15 deposited with the CCDC.	2024-01-05 downloaded from the CCDC.
;
_cell_angle_alpha 66.814(2)
_cell_angle_beta 72.690(2)
_cell_angle_gamma 71.710(2)
_cell_formula_units_Z 2
_cell_length_a 10.8989(7)
_cell_length_b 11.4714(7)
_cell_length_c 11.6523(8)
_cell_measurement_reflns_used 7129
_cell_measurement_temperature 213(2)
_cell_measurement_theta_max 49.245
_cell_measurement_theta_min 4.833
_cell_volume 1246.00(14)
_computing_cell_refinement 'Bruker SAINT'
_computing_data_collection 'Bruker APEX2'
_computing_data_reduction 'Bruker SAINT'
_computing_molecular_graphics 'Bruker SHELXTL'
_computing_publication_material 'Bruker SHELXTL'
_computing_structure_refinement 'SHELXL-2013 (Sheldrick, 2013)'
_computing_structure_solution 'SHELXS-97 (Sheldrick 2008)'
_diffrn_ambient_temperature 213(2)
_diffrn_measured_fraction_theta_full 0.997
_diffrn_measured_fraction_theta_max 0.997
_diffrn_measurement_device_type 'Bruker APEX-II CCD'
_diffrn_measurement_method '\f and \w scans'
_diffrn_radiation_type MoK\a
_diffrn_radiation_wavelength 0.71073
_diffrn_reflns_av_R_equivalents 0.0698
_diffrn_reflns_av_unetI/netI 0.0537
_diffrn_reflns_Laue_measured_fraction_full 0.997
_diffrn_reflns_Laue_measured_fraction_max 0.997
_diffrn_reflns_limit_h_max 13
_diffrn_reflns_limit_h_min -13
_diffrn_reflns_limit_k_max 13
_diffrn_reflns_limit_k_min -13
_diffrn_reflns_limit_l_max 14
_diffrn_reflns_limit_l_min -14
_diffrn_reflns_number 22982
_diffrn_reflns_point_group_measured_fraction_full 0.997
_diffrn_reflns_point_group_measured_fraction_max 0.997
_diffrn_reflns_theta_full 25.242
_diffrn_reflns_theta_max 25.496
_diffrn_reflns_theta_min 3.059
_exptl_absorpt_coefficient_mu 4.972
_exptl_absorpt_correction_T_max 0.7456
_exptl_absorpt_correction_T_min 0.4091
_exptl_absorpt_correction_type multi-scan
_exptl_absorpt_process_details sadabs
_exptl_crystal_colour colorless
_exptl_crystal_density_diffrn 1.786
_exptl_crystal_description prismatic
_exptl_crystal_F_000 660
_exptl_crystal_size_max 0.180
_exptl_crystal_size_mid 0.150
_exptl_crystal_size_min 0.130
_refine_diff_density_max 0.904
_refine_diff_density_min -0.942
_refine_diff_density_rms 0.097
_refine_ls_extinction_method none
_refine_ls_goodness_of_fit_ref 1.115
_refine_ls_hydrogen_treatment constr
_refine_ls_matrix_type full
_refine_ls_number_parameters 317
_refine_ls_number_reflns 4620
_refine_ls_number_restraints 0
_refine_ls_restrained_S_all 1.115
_refine_ls_R_factor_all 0.0823
_refine_ls_R_factor_gt 0.0569
_refine_ls_shift/su_max 0.002
_refine_ls_shift/su_mean 0.000
_refine_ls_structure_factor_coef Fsqd
_refine_ls_weighting_details 'w=1/[\s^2^(Fo^2^)+(0.0485P)^2^+4.5244P] where P=(Fo^2^+2Fc^2^)/3'
_refine_ls_weighting_scheme calc
_refine_ls_wR_factor_gt 0.1368
_refine_ls_wR_factor_ref 0.1502
_reflns_Friedel_coverage 0.000
_reflns_number_gt 3464
_reflns_number_total 4620
_reflns_threshold_expression 'I > 2\s(I)'
_cod_data_source_file d3cc06012h2.cif
_cod_data_source_block mo_d8v23316_0m
_cod_depositor_comments 'Adding full bibliography for 7132590--7132592.cif.'
_cod_database_code 7132591
_shelx_space_group_comment
; 
The symmetry employed for this shelxl refinement is uniquely defined 
by the following loop, which should always be used as a source of 
symmetry information in preference to the above space-group names. 
They are only intended as comments. 
;
_shelx_estimated_absorpt_t_min 0.468
_shelx_estimated_absorpt_t_max 0.564
_shelxl_version_number 2013-4

loop_
_space_group_symop_operation_xyz
'x, y, z'
'-x, -y, -z'

loop_
_atom_site_label
_atom_site_type_symbol
_atom_site_fract_x
_atom_site_fract_y
_atom_site_fract_z
_atom_site_U_iso_or_equiv
_atom_site_adp_type
_atom_site_occupancy
_atom_site_site_symmetry_order
_atom_site_calc_flag
_atom_site_refinement_flags_posn
_atom_site_refinement_flags_adp
_atom_site_refinement_flags_occupancy
_atom_site_disorder_assembly
_atom_site_disorder_group
Br1 Br 0.00554(7) 0.18670(8) 0.64863(7) 0.0563(2) Uani 1 1 d . . . . .
Br2 Br -0.02591(9) 0.21567(8) 0.34617(7) 0.0651(3) Uani 1 1 d . . . . .
Br3 Br 0.31377(13) 0.47141(15) -0.15048(12) 0.0485(4) Uani 0.5 1 d . . P A 1
Br3' Br -0.11669(16) 0.77318(16) 0.05989(16) 0.0638(4) Uani 0.5 1 d . . P B 2
S1 S 0.32132(17) 0.42983(15) 0.42725(15) 0.0392(4) Uani 1 1 d . . . . .
O1 O 0.3287(4) 0.3065(4) 0.1248(4) 0.0342(9) Uani 1 1 d . . . . .
O2 O 0.3984(5) 0.5075(4) 0.3215(4) 0.0523(12) Uani 1 1 d . . . . .
O3 O 0.1965(5) 0.4884(4) 0.4864(5) 0.0512(12) Uani 1 1 d . . . . .
N1 N 0.5849(5) 0.0789(5) 0.3284(5) 0.0420(13) Uani 1 1 d . . . . .
N2 N 0.4018(5) 0.2579(4) 0.3142(4) 0.0312(11) Uani 1 1 d . . . . .
N3 N 0.2909(5) 0.3162(4) 0.3878(4) 0.0320(11) Uani 1 1 d . . . . .
C1 C 0.4765(6) 0.1407(5) 0.3791(6) 0.0361(14) Uani 1 1 d . . . . .
H1 H 0.4452 0.1038 0.4669 0.043 Uiso 1 1 calc R U . . .
C2 C 0.6302(6) 0.1367(6) 0.1966(6) 0.0382(14) Uani 1 1 d . . . . .
C3 C 0.7554(7) 0.0746(7) 0.1395(7) 0.0477(17) Uani 1 1 d . . . . .
H3 H 0.8052 -0.0013 0.1894 0.057 Uiso 1 1 calc R U . . .
C4 C 0.8029(7) 0.1262(7) 0.0113(7) 0.0491(17) Uani 1 1 d . . . . .
H4 H 0.8854 0.0857 -0.0267 0.059 Uiso 1 1 calc R U . . .
C5 C 0.7290(7) 0.2382(7) -0.0620(6) 0.0463(16) Uani 1 1 d . . . . .
H5 H 0.7620 0.2731 -0.1497 0.056 Uiso 1 1 calc R U . . .
C6 C 0.6094(6) 0.2981(6) -0.0086(6) 0.0374(14) Uani 1 1 d . . . . .
H6 H 0.5602 0.3735 -0.0597 0.045 Uiso 1 1 calc R U . . .
C7 C 0.5597(6) 0.2484(5) 0.1208(5) 0.0314(13) Uani 1 1 d . . . . .
C8 C 0.4275(5) 0.3164(5) 0.1783(5) 0.0293(12) Uani 1 1 d . . . . .
H8 H 0.4269 0.4092 0.1557 0.035 Uiso 1 1 calc R U . . .
C9 C 0.2205(6) 0.4114(5) 0.1182(6) 0.0341(13) Uani 1 1 d . . . . .
C10 C 0.1984(7) 0.4950(6) -0.0005(6) 0.0427(16) Uani 1 1 d . . . . .
C11 C 0.0916(7) 0.6009(7) -0.0086(7) 0.0510(18) Uani 1 1 d . . . . .
H11 H 0.0756 0.6590 -0.0889 0.061 Uiso 1 1 calc R U . . .
C12 C 0.0095(7) 0.6211(6) 0.0998(8) 0.0514(19) Uani 1 1 d . . . . .
C13 C 0.0327(6) 0.5386(6) 0.2186(7) 0.0434(16) Uani 1 1 d . . . . .
H13 H -0.0226 0.5552 0.2922 0.052 Uiso 1 1 calc R U . . .
C14 C 0.1386(6) 0.4301(6) 0.2295(6) 0.0362(14) Uani 1 1 d . . . . .
C15 C 0.1594(6) 0.3367(5) 0.3606(6) 0.0332(13) Uani 1 1 d . . . . .
H15 H 0.0932 0.3743 0.4234 0.040 Uiso 1 1 calc R U . . .
C16 C 0.1378(6) 0.2003(6) 0.3909(6) 0.0397(15) Uani 1 1 d . . . . .
H16 H 0.2107 0.1573 0.3363 0.048 Uiso 1 1 calc R U . . .
C17 C 0.1389(6) 0.1136(6) 0.5276(6) 0.0418(15) Uani 1 1 d . . . . .
H17A H 0.2259 0.0984 0.5457 0.050 Uiso 1 1 calc R U . . .
H17B H 0.1247 0.0292 0.5387 0.050 Uiso 1 1 calc R U . . .
C18 C 0.4197(6) 0.3285(6) 0.5407(6) 0.0382(14) Uani 1 1 d . . . . .
C19 C 0.5540(7) 0.3101(7) 0.5102(7) 0.0512(17) Uani 1 1 d . . . . .
H19 H 0.5950 0.3581 0.4295 0.061 Uiso 1 1 calc R U . . .
C20 C 0.6287(8) 0.2227(8) 0.5960(8) 0.059(2) Uani 1 1 d . . . . .
H20 H 0.7209 0.2109 0.5744 0.071 Uiso 1 1 calc R U . . .
C21 C 0.5698(8) 0.1511(7) 0.7146(8) 0.0542(19) Uani 1 1 d . . . . .
C22 C 0.4362(8) 0.1742(7) 0.7446(7) 0.0580(19) Uani 1 1 d . . . . .
H22 H 0.3951 0.1280 0.8262 0.070 Uiso 1 1 calc R U . . .
C23 C 0.3596(8) 0.2624(8) 0.6600(7) 0.0571(19) Uani 1 1 d . . . . .
H23 H 0.2671 0.2775 0.6833 0.068 Uiso 1 1 calc R U . . .
C24 C 0.6509(10) 0.0470(8) 0.8094(9) 0.079(3) Uani 1 1 d . . . . .
H24A H 0.6179 0.0595 0.8918 0.119 Uiso 1 1 calc R U . . .
H24B H 0.7425 0.0535 0.7797 0.119 Uiso 1 1 calc R U . . .
H24C H 0.6443 -0.0382 0.8172 0.119 Uiso 1 1 calc R U . . .

loop_
_atom_site_aniso_label
_atom_site_aniso_U_11
_atom_site_aniso_U_22
_atom_site_aniso_U_33
_atom_site_aniso_U_23
_atom_site_aniso_U_13
_atom_site_aniso_U_12
Br1 0.0472(4) 0.0680(5) 0.0343(4) -0.0068(3) -0.0035(3) -0.0048(3)
Br2 0.0828(6) 0.0730(6) 0.0472(5) 0.0072(4) -0.0280(4) -0.0485(5)
Br3 0.0500(8) 0.0681(9) 0.0211(6) -0.0022(6) -0.0105(5) -0.0180(7)
Br3' 0.0584(9) 0.0577(9) 0.0587(10) -0.0122(8) -0.0188(7) 0.0067(7)
S1 0.0535(10) 0.0296(8) 0.0354(9) -0.0103(7) -0.0132(7) -0.0069(7)
O1 0.042(2) 0.032(2) 0.030(2) -0.0072(17) -0.0134(18) -0.0078(18)
O2 0.082(4) 0.037(2) 0.042(3) -0.006(2) -0.015(2) -0.025(2)
O3 0.057(3) 0.042(3) 0.057(3) -0.028(2) -0.017(2) 0.006(2)
N1 0.044(3) 0.035(3) 0.033(3) -0.004(2) -0.013(2) 0.004(2)
N2 0.037(3) 0.025(2) 0.027(3) -0.006(2) -0.007(2) -0.003(2)
N3 0.039(3) 0.025(2) 0.031(3) -0.008(2) -0.010(2) -0.003(2)
C1 0.046(4) 0.025(3) 0.028(3) 0.001(2) -0.013(3) -0.002(3)
C2 0.039(3) 0.038(3) 0.034(3) -0.010(3) -0.006(3) -0.006(3)
C3 0.046(4) 0.043(4) 0.045(4) -0.011(3) -0.015(3) 0.004(3)
C4 0.039(4) 0.050(4) 0.048(4) -0.013(3) -0.001(3) -0.007(3)
C5 0.054(4) 0.051(4) 0.036(4) -0.015(3) 0.001(3) -0.022(3)
C6 0.045(4) 0.031(3) 0.031(3) 0.001(3) -0.007(3) -0.016(3)
C7 0.041(3) 0.027(3) 0.027(3) -0.007(2) -0.006(2) -0.011(2)
C8 0.037(3) 0.023(3) 0.027(3) 0.000(2) -0.014(2) -0.007(2)
C9 0.040(3) 0.025(3) 0.037(3) -0.003(3) -0.017(3) -0.008(3)
C10 0.051(4) 0.041(4) 0.034(4) 0.003(3) -0.019(3) -0.017(3)
C11 0.057(4) 0.050(4) 0.045(4) -0.001(3) -0.030(4) -0.012(3)
C12 0.054(4) 0.031(3) 0.069(5) 0.000(3) -0.038(4) -0.007(3)
C13 0.040(4) 0.035(3) 0.054(4) -0.015(3) -0.017(3) 0.000(3)
C14 0.038(3) 0.030(3) 0.040(4) -0.006(3) -0.016(3) -0.008(3)
C15 0.035(3) 0.032(3) 0.031(3) -0.009(3) -0.008(2) -0.006(2)
C16 0.045(4) 0.035(3) 0.034(3) -0.003(3) -0.003(3) -0.017(3)
C17 0.043(4) 0.034(3) 0.039(4) 0.000(3) -0.011(3) -0.010(3)
C18 0.049(4) 0.035(3) 0.035(3) -0.013(3) -0.013(3) -0.008(3)
C19 0.051(4) 0.059(4) 0.046(4) -0.010(3) -0.014(3) -0.021(3)
C20 0.049(4) 0.070(5) 0.069(5) -0.026(4) -0.020(4) -0.016(4)
C21 0.067(5) 0.046(4) 0.066(5) -0.020(4) -0.039(4) -0.009(4)
C22 0.071(5) 0.059(5) 0.040(4) -0.007(4) -0.017(4) -0.016(4)
C23 0.056(4) 0.069(5) 0.038(4) -0.009(4) -0.013(3) -0.010(4)
C24 0.099(7) 0.061(5) 0.095(7) -0.013(5) -0.066(6) -0.012(5)

loop_
_atom_type_symbol
_atom_type_description
_atom_type_scat_dispersion_real
_atom_type_scat_dispersion_imag
_atom_type_scat_source
C C 0.0033 0.0016 'International Tables Vol C Tables 4.2.6.8 and 6.1.1.4'
H H 0.0000 0.0000 'International Tables Vol C Tables 4.2.6.8 and 6.1.1.4'
N N 0.0061 0.0033 'International Tables Vol C Tables 4.2.6.8 and 6.1.1.4'
O O 0.0106 0.0060 'International Tables Vol C Tables 4.2.6.8 and 6.1.1.4'
S S 0.1246 0.1234 'International Tables Vol C Tables 4.2.6.8 and 6.1.1.4'
Br Br -0.2901 2.4595 'International Tables Vol C Tables 4.2.6.8 and 6.1.1.4'

loop_
_geom_angle_atom_site_label_1
_geom_angle_atom_site_label_2
_geom_angle_atom_site_label_3
_geom_angle
_geom_angle_site_symmetry_1
_geom_angle_site_symmetry_3
_geom_angle_publ_flag
O2 S1 O3 120.2(3) . . ?
O2 S1 N3 110.4(3) . . ?
O3 S1 N3 104.8(3) . . ?
O2 S1 C18 108.8(3) . . ?
O3 S1 C18 110.8(3) . . ?
N3 S1 C18 99.9(3) . . ?
C9 O1 C8 112.4(4) . . ?
C1 N1 C2 116.4(5) . . ?
C1 N2 N3 116.7(5) . . ?
C1 N2 C8 123.6(5) . . ?
N3 N2 C8 119.6(4) . . ?
N2 N3 C15 117.8(4) . . ?
N2 N3 S1 112.8(4) . . ?
C15 N3 S1 119.1(4) . . ?
N1 C1 N2 124.9(6) . . ?
N1 C1 H1 117.6 . . ?
N2 C1 H1 117.6 . . ?
C7 C2 N1 123.7(5) . . ?
C7 C2 C3 118.7(6) . . ?
N1 C2 C3 117.6(5) . . ?
C4 C3 C2 119.7(6) . . ?
C4 C3 H3 120.1 . . ?
C2 C3 H3 120.1 . . ?
C3 C4 C5 119.9(6) . . ?
C3 C4 H4 120.0 . . ?
C5 C4 H4 120.0 . . ?
C6 C5 C4 120.8(6) . . ?
C6 C5 H5 119.6 . . ?
C4 C5 H5 119.6 . . ?
C5 C6 C7 120.3(6) . . ?
C5 C6 H6 119.8 . . ?
C7 C6 H6 119.8 . . ?
C2 C7 C6 120.4(6) . . ?
C2 C7 C8 120.0(5) . . ?
C6 C7 C8 119.6(5) . . ?
N2 C8 O1 110.8(4) . . ?
N2 C8 C7 110.4(4) . . ?
O1 C8 C7 107.7(4) . . ?
N2 C8 H8 109.3 . . ?
O1 C8 H8 109.3 . . ?
C7 C8 H8 109.3 . . ?
C10 C9 C14 121.8(6) . . ?
C10 C9 O1 118.2(6) . . ?
C14 C9 O1 120.1(5) . . ?
C9 C10 C11 118.8(6) . . ?
C9 C10 Br3 121.2(5) . . ?
C11 C10 Br3 119.9(5) . . ?
C12 C11 C10 120.4(6) . . ?
C12 C11 H11 119.8 . . ?
C10 C11 H11 119.8 . . ?
C11 C12 C13 120.8(6) . . ?
C11 C12 Br3' 110.7(5) . . ?
C13 C12 Br3' 128.3(6) . . ?
C12 C13 C14 119.9(7) . . ?
C12 C13 H13 120.0 . . ?
C14 C13 H13 120.0 . . ?
C9 C14 C13 118.2(6) . . ?
C9 C14 C15 122.3(5) . . ?
C13 C14 C15 119.5(6) . . ?
N3 C15 C14 115.2(5) . . ?
N3 C15 C16 106.3(5) . . ?
C14 C15 C16 114.2(5) . . ?
N3 C15 H15 106.9 . . ?
C14 C15 H15 106.9 . . ?
C16 C15 H15 106.9 . . ?
C17 C16 C15 114.2(5) . . ?
C17 C16 Br2 110.0(4) . . ?
C15 C16 Br2 109.9(4) . . ?
C17 C16 H16 107.5 . . ?
C15 C16 H16 107.5 . . ?
Br2 C16 H16 107.5 . . ?
C16 C17 Br1 112.9(4) . . ?
C16 C17 H17A 109.0 . . ?
Br1 C17 H17A 109.0 . . ?
C16 C17 H17B 109.0 . . ?
Br1 C17 H17B 109.0 . . ?
H17A C17 H17B 107.8 . . ?
C19 C18 C23 119.9(6) . . ?
C19 C18 S1 121.4(5) . . ?
C23 C18 S1 118.6(5) . . ?
C20 C19 C18 120.3(7) . . ?
C20 C19 H19 119.8 . . ?
C18 C19 H19 119.8 . . ?
C19 C20 C21 120.4(7) . . ?
C19 C20 H20 119.8 . . ?
C21 C20 H20 119.8 . . ?
C22 C21 C20 118.3(7) . . ?
C22 C21 C24 120.1(8) . . ?
C20 C21 C24 121.6(8) . . ?
C21 C22 C23 122.1(7) . . ?
C21 C22 H22 119.0 . . ?
C23 C22 H22 119.0 . . ?
C22 C23 C18 118.9(7) . . ?
C22 C23 H23 120.6 . . ?
C18 C23 H23 120.6 . . ?
C21 C24 H24A 109.5 . . ?
C21 C24 H24B 109.5 . . ?
H24A C24 H24B 109.5 . . ?
C21 C24 H24C 109.5 . . ?
H24A C24 H24C 109.5 . . ?
H24B C24 H24C 109.5 . . ?

loop_
_geom_bond_atom_site_label_1
_geom_bond_atom_site_label_2
_geom_bond_distance
_geom_bond_site_symmetry_2
_geom_bond_publ_flag
Br1 C17 1.937(6) . ?
Br2 C16 1.942(6) . ?
Br3 C10 1.887(7) . ?
Br3' C12 1.840(7) . ?
S1 O2 1.417(5) . ?
S1 O3 1.418(5) . ?
S1 N3 1.689(5) . ?
S1 C18 1.761(6) . ?
O1 C9 1.391(7) . ?
O1 C8 1.447(7) . ?
N1 C1 1.279(8) . ?
N1 C2 1.412(8) . ?
N2 C1 1.386(7) . ?
N2 N3 1.404(6) . ?
N2 C8 1.433(7) . ?
N3 C15 1.487(7) . ?
C1 H1 0.9400 . ?
C2 C7 1.380(8) . ?
C2 C3 1.427(9) . ?
C3 C4 1.373(9) . ?
C3 H3 0.9400 . ?
C4 C5 1.388(10) . ?
C4 H4 0.9400 . ?
C5 C6 1.360(9) . ?
C5 H5 0.9400 . ?
C6 C7 1.387(8) . ?
C6 H6 0.9400 . ?
C7 C8 1.505(8) . ?
C8 H8 0.9900 . ?
C9 C10 1.378(8) . ?
C9 C14 1.391(9) . ?
C10 C11 1.388(9) . ?
C11 C12 1.370(10) . ?
C11 H11 0.9400 . ?
C12 C13 1.379(9) . ?
C13 C14 1.399(8) . ?
C13 H13 0.9400 . ?
C14 C15 1.516(8) . ?
C15 C16 1.541(8) . ?
C15 H15 0.9900 . ?
C16 C17 1.510(8) . ?
C16 H16 0.9900 . ?
C17 H17A 0.9800 . ?
C17 H17B 0.9800 . ?
C18 C19 1.367(9) . ?
C18 C23 1.369(9) . ?
C19 C20 1.360(10) . ?
C19 H19 0.9400 . ?
C20 C21 1.381(11) . ?
C20 H20 0.9400 . ?
C21 C22 1.356(11) . ?
C21 C24 1.519(10) . ?
C22 C23 1.367(10) . ?
C22 H22 0.9400 . ?
C23 H23 0.9400 . ?
C24 H24A 0.9700 . ?
C24 H24B 0.9700 . ?
C24 H24C 0.9700 . ?

loop_
_geom_hbond_atom_site_label_D
_geom_hbond_atom_site_label_H
_geom_hbond_atom_site_label_A
_geom_hbond_distance_DH
_geom_hbond_distance_HA
_geom_hbond_distance_DA
_geom_hbond_angle_DHA
_geom_hbond_site_symmetry_A
C23 H23 Br3' 0.94 2.88 3.509(8) 125.4 2_566
C19 H19 Br3 0.94 3.11 4.041(7) 170.7 2_665
C17 H17B Br2 0.98 2.99 3.926(6) 160.8 2_556
C16 H16 O1 0.99 2.61 3.195(7) 117.6 .
C15 H15 Br1 0.99 2.79 3.309(6) 113.3 .
C11 H11 Br2 0.94 2.90 3.825(7) 166.7 2_565
C8 H8 O2 0.99 2.50 3.134(7) 121.8 .
C3 H3 Br1 0.94 2.96 3.869(7) 164.0 2_656
C1 H1 N1 0.94 2.49 3.369(8) 154.9 2_656

loop_
_geom_torsion_atom_site_label_1
_geom_torsion_atom_site_label_2
_geom_torsion_atom_site_label_3
_geom_torsion_atom_site_label_4
_geom_torsion
_geom_torsion_site_symmetry_1
_geom_torsion_site_symmetry_2
_geom_torsion_site_symmetry_3
_geom_torsion_site_symmetry_4
_geom_torsion_publ_flag
C1 N2 N3 C15 -118.9(5) . . . . ?
C8 N2 N3 C15 57.3(6) . . . . ?
C1 N2 N3 S1 96.1(5) . . . . ?
C8 N2 N3 S1 -87.7(5) . . . . ?
O2 S1 N3 N2 42.2(4) . . . . ?
O3 S1 N3 N2 173.0(4) . . . . ?
C18 S1 N3 N2 -72.2(4) . . . . ?
O2 S1 N3 C15 -102.3(5) . . . . ?
O3 S1 N3 C15 28.5(5) . . . . ?
C18 S1 N3 C15 143.3(4) . . . . ?
C2 N1 C1 N2 0.3(9) . . . . ?
N3 N2 C1 N1 -175.2(6) . . . . ?
C8 N2 C1 N1 8.8(9) . . . . ?
C1 N1 C2 C7 -4.9(9) . . . . ?
C1 N1 C2 C3 175.7(6) . . . . ?
C7 C2 C3 C4 -0.3(10) . . . . ?
N1 C2 C3 C4 179.2(6) . . . . ?
C2 C3 C4 C5 -0.1(11) . . . . ?
C3 C4 C5 C6 -0.1(11) . . . . ?
C4 C5 C6 C7 0.5(10) . . . . ?
N1 C2 C7 C6 -178.7(6) . . . . ?
C3 C2 C7 C6 0.7(9) . . . . ?
N1 C2 C7 C8 0.8(9) . . . . ?
C3 C2 C7 C8 -179.8(6) . . . . ?
C5 C6 C7 C2 -0.8(9) . . . . ?
C5 C6 C7 C8 179.6(6) . . . . ?
C1 N2 C8 O1 107.6(6) . . . . ?
N3 N2 C8 O1 -68.3(6) . . . . ?
C1 N2 C8 C7 -11.6(7) . . . . ?
N3 N2 C8 C7 172.5(4) . . . . ?
C9 O1 C8 N2 88.8(5) . . . . ?
C9 O1 C8 C7 -150.4(5) . . . . ?
C2 C7 C8 N2 6.9(7) . . . . ?
C6 C7 C8 N2 -173.6(5) . . . . ?
C2 C7 C8 O1 -114.1(6) . . . . ?
C6 C7 C8 O1 65.4(6) . . . . ?
C8 O1 C9 C10 113.7(6) . . . . ?
C8 O1 C9 C14 -66.0(6) . . . . ?
C14 C9 C10 C11 0.2(9) . . . . ?
O1 C9 C10 C11 -179.4(5) . . . . ?
C14 C9 C10 Br3 178.0(4) . . . . ?
O1 C9 C10 Br3 -1.7(8) . . . . ?
C9 C10 C11 C12 -0.3(10) . . . . ?
Br3 C10 C11 C12 -178.1(5) . . . . ?
C10 C11 C12 C13 1.3(10) . . . . ?
C10 C11 C12 Br3' 176.6(5) . . . . ?
C11 C12 C13 C14 -2.2(10) . . . . ?
Br3' C12 C13 C14 -176.6(5) . . . . ?
C10 C9 C14 C13 -1.1(9) . . . . ?
O1 C9 C14 C13 178.5(5) . . . . ?
C10 C9 C14 C15 178.1(5) . . . . ?
O1 C9 C14 C15 -2.3(8) . . . . ?
C12 C13 C14 C9 2.1(9) . . . . ?
C12 C13 C14 C15 -177.2(6) . . . . ?
N2 N3 C15 C14 -64.1(6) . . . . ?
S1 N3 C15 C14 78.6(6) . . . . ?
N2 N3 C15 C16 63.5(6) . . . . ?
S1 N3 C15 C16 -153.8(4) . . . . ?
C9 C14 C15 N3 57.4(7) . . . . ?
C13 C14 C15 N3 -123.4(6) . . . . ?
C9 C14 C15 C16 -66.1(7) . . . . ?
C13 C14 C15 C16 113.1(6) . . . . ?
N3 C15 C16 C17 60.3(6) . . . . ?
C14 C15 C16 C17 -171.5(5) . . . . ?
N3 C15 C16 Br2 -175.6(4) . . . . ?
C14 C15 C16 Br2 -47.4(6) . . . . ?
C15 C16 C17 Br1 58.7(6) . . . . ?
Br2 C16 C17 Br1 -65.3(5) . . . . ?
O2 S1 C18 C19 -14.9(6) . . . . ?
O3 S1 C18 C19 -149.2(6) . . . . ?
N3 S1 C18 C19 100.7(6) . . . . ?
O2 S1 C18 C23 168.3(5) . . . . ?
O3 S1 C18 C23 34.0(6) . . . . ?
N3 S1 C18 C23 -76.1(6) . . . . ?
C23 C18 C19 C20 2.6(11) . . . . ?
S1 C18 C19 C20 -174.2(6) . . . . ?
C18 C19 C20 C21 0.3(12) . . . . ?
C19 C20 C21 C22 -2.6(11) . . . . ?
C19 C20 C21 C24 176.3(7) . . . . ?
C20 C21 C22 C23 2.1(12) . . . . ?
C24 C21 C22 C23 -176.8(8) . . . . ?
C21 C22 C23 C18 0.7(12) . . . . ?
C19 C18 C23 C22 -3.1(11) . . . . ?
S1 C18 C23 C22 173.8(6) . . . . ?
